data_1575441
loop_
_publ_author_name
'Losev, Mikhail A.'
'Yessengazin, Azamat'
'Fayzullin, Robert R.'
'Khaskin, Eugene'

_publ_section_title
;
 Synthesis of a series of PNC pincer ligand-supported Pt complexes, and an
 initial exploration of their reactivity.
;
_journal_issue 36
_journal_name_full 'Dalton transactions (Cambridge, England : 2003)'
_journal_page_first 13712
_journal_page_last 13721
_journal_paper_doi 10.1039/d5dt01800e
_journal_volume 54
_journal_year 2025
_chemical_formula_moiety 'C21 H27 N O P Pt, B F4'
_chemical_formula_sum 'C21 H27 B F4 N O P Pt'
_chemical_formula_weight 622.30
_space_group_crystal_system monoclinic
_space_group_IT_number 14
_space_group_name_Hall '-P 2ybc'
_space_group_name_H-M_alt 'P 1 21/c 1'
_atom_sites_solution_hydrogens geom
_audit_creation_method SHELXL-2018/3
_audit_update_record
;
2025-03-17 deposited with the CCDC.	2025-08-13 downloaded from the CCDC.
;
_cell_angle_alpha 90
_cell_angle_beta 105.126(2)
_cell_angle_gamma 90
_cell_formula_units_Z 4
_cell_length_a 14.1302(3)
_cell_length_b 10.54143(18)
_cell_length_c 15.4606(3)
_cell_measurement_reflns_used 20096
_cell_measurement_temperature 100(2)
_cell_measurement_theta_max 78.7450
_cell_measurement_theta_min 3.2580
_cell_volume 2223.11(8)
_computing_cell_refinement 'CrysAlisPro 1.171.44.98a (Rigaku OD, 2025)'
_computing_data_collection 'CrysAlisPro 1.171.44.98a (Rigaku OD, 2025)'
_computing_data_reduction 'CrysAlisPro 1.171.44.98a (Rigaku OD, 2025)'
_computing_molecular_graphics
;
WinGX (Farrugia, 2012); ORTEP-3 (Farrugia, 2012);
PLATON (Spek, 2009); Olex2 (Dolomanov et al., 2009)
;
_computing_publication_material
;
WinGX (Farrugia, 2012); ORTEP-3 (Farrugia, 2012);
PLATON (Spek, 2009); Olex2 (Dolomanov et al., 2009)
;
_computing_structure_refinement 'SHELXL-2018/3 (Sheldrick, 2015)'
_computing_structure_solution 'SHELXT-2018/2 (Sheldrick, 2015)'
_diffrn_ambient_temperature 100(2)
_diffrn_measured_fraction_theta_full 0.999
_diffrn_measured_fraction_theta_max 0.971
_diffrn_measurement_device_type 'Rigaku XtaLAB Pro: Kappa dual offset/far'
_diffrn_measurement_method '\w scans'
_diffrn_radiation_probe x-ray
_diffrn_radiation_type CuK\a
_diffrn_radiation_wavelength 1.54184
_diffrn_reflns_av_R_equivalents 0.0937
_diffrn_reflns_av_unetI/netI 0.0506
_diffrn_reflns_Laue_measured_fraction_full 0.999
_diffrn_reflns_Laue_measured_fraction_max 0.971
_diffrn_reflns_limit_h_max 17
_diffrn_reflns_limit_h_min -17
_diffrn_reflns_limit_k_max 13
_diffrn_reflns_limit_k_min -13
_diffrn_reflns_limit_l_max 19
_diffrn_reflns_limit_l_min -19
_diffrn_reflns_number 31542
_diffrn_reflns_point_group_measured_fraction_full 0.999
_diffrn_reflns_point_group_measured_fraction_max 0.971
_diffrn_reflns_theta_full 67.684
_diffrn_reflns_theta_max 80.776
_diffrn_reflns_theta_min 3.240
_diffrn_source 'microfocus sealed X-ray tube'
_exptl_absorpt_coefficient_mu 12.900
_exptl_absorpt_correction_T_max 0.726
_exptl_absorpt_correction_T_min 0.389
_exptl_absorpt_correction_type gaussian
_exptl_absorpt_process_details
;
CrysAlisPro 1.171.44.98a (Rigaku Oxford Diffraction, 2025).
Numerical absorption correction based on gaussian integration over
a multifaceted crystal model. Empirical absorption correction using
spherical harmonics, frame scaling and detector area scaling,
implemented in SCALE3 ABSPACK scaling algorithm.
;
_exptl_crystal_density_diffrn 1.859
_exptl_crystal_description plank
_exptl_crystal_F_000 1208
_exptl_crystal_size_max 0.132
_exptl_crystal_size_mid 0.056
_exptl_crystal_size_min 0.053
_refine_diff_density_max 1.788
_refine_diff_density_min -3.723
_refine_diff_density_rms 0.210
_refine_ls_extinction_method none
_refine_ls_goodness_of_fit_ref 1.051
_refine_ls_hydrogen_treatment constr
_refine_ls_matrix_type full
_refine_ls_number_parameters 277
_refine_ls_number_reflns 4755
_refine_ls_number_restraints 0
_refine_ls_restrained_S_all 1.051
_refine_ls_R_factor_all 0.0440
_refine_ls_R_factor_gt 0.0409
_refine_ls_shift/su_max 0.002
_refine_ls_shift/su_mean 0.000
_refine_ls_structure_factor_coef Fsqd
_refine_ls_weighting_details 'w=1/[\s^2^(Fo^2^)+(0.0763P)^2^+3.6223P] where P=(Fo^2^+2Fc^2^)/3'
_refine_ls_weighting_scheme calc
_refine_ls_wR_factor_gt 0.1120
_refine_ls_wR_factor_ref 0.1147
_reflns_Friedel_coverage 0.000
_reflns_number_gt 4386
_reflns_number_total 4755
_reflns_threshold_expression 'I > 2\s(I)'
_cod_data_source_file d5dt01800e2.cif
_cod_data_source_block rjk1824
_cod_depositor_comments 'Adding full bibliography for 1575440--1575446.cif.'
_cod_original_cell_volume 2223.12(8)
_cod_original_sg_symbol_H-M 'P 21/c'
_cod_database_code 1575441
_shelx_shelxl_version_number 2018/3
_shelx_space_group_comment
;
The symmetry employed for this shelxl refinement is uniquely defined
by the following loop, which should always be used as a source of
symmetry information in preference to the above space-group names.
They are only intended as comments.
;
_shelx_estimated_absorpt_t_min 0.281
_shelx_estimated_absorpt_t_max 0.548

loop_
_space_group_symop_operation_xyz
'x, y, z'
'-x, y+1/2, -z+1/2'
'-x, -y, -z'
'x, -y-1/2, z-1/2'

loop_
_atom_site_label
_atom_site_type_symbol
_atom_site_fract_x
_atom_site_fract_y
_atom_site_fract_z
_atom_site_U_iso_or_equiv
_atom_site_adp_type
_atom_site_occupancy
_atom_site_site_symmetry_order
_atom_site_calc_flag
_atom_site_refinement_flags_posn
_atom_site_refinement_flags_adp
_atom_site_refinement_flags_occupancy
_atom_site_disorder_assembly
_atom_site_disorder_group
Pt1 Pt 0.63846(2) 0.30129(2) 0.55586(2) 0.01596(11) Uani 1 1 d . . . . .
P1 P 0.77223(9) 0.18519(10) 0.53518(8) 0.0159(2) Uani 1 1 d . . . . .
O1 O 0.4702(3) 0.1321(4) 0.4718(3) 0.0341(9) Uani 1 1 d . . . . .
N1 N 0.7412(3) 0.4362(4) 0.5983(2) 0.0163(7) Uani 1 1 d . . . . .
C1 C 0.5342(4) 0.1914(5) 0.5069(4) 0.0277(12) Uani 1 1 d . . . . .
C11 C 0.7638(4) 0.0992(5) 0.4288(3) 0.0212(9) Uani 1 1 d . . . . .
C12 C 0.6969(4) 0.1793(5) 0.3548(4) 0.0245(10) Uani 1 1 d . . . . .
H12A H 0.631350 0.183907 0.364795 0.037 Uiso 1 1 calc R U . . .
H12B H 0.692701 0.140203 0.296381 0.037 Uiso 1 1 calc R U . . .
H12C H 0.724050 0.265051 0.355850 0.037 Uiso 1 1 calc R U . . .
C13 C 0.7148(4) -0.0299(5) 0.4301(4) 0.0280(11) Uani 1 1 d . . . . .
H13A H 0.759003 -0.085858 0.472872 0.042 Uiso 1 1 calc R U . . .
H13B H 0.700269 -0.067718 0.370118 0.042 Uiso 1 1 calc R U . . .
H13C H 0.653714 -0.018890 0.448003 0.042 Uiso 1 1 calc R U . . .
C14 C 0.8643(4) 0.0815(6) 0.4095(4) 0.0282(11) Uani 1 1 d . . . . .
H14A H 0.895267 0.164477 0.408620 0.042 Uiso 1 1 calc R U . . .
H14B H 0.855688 0.040051 0.351247 0.042 Uiso 1 1 calc R U . . .
H14C H 0.905968 0.028653 0.456437 0.042 Uiso 1 1 calc R U . . .
C21 C 0.8262(4) 0.0896(4) 0.6380(3) 0.0202(9) Uani 1 1 d . . . . .
C22 C 0.8577(4) 0.1823(5) 0.7162(4) 0.0235(10) Uani 1 1 d . . . . .
H22A H 0.912001 0.234658 0.707896 0.035 Uiso 1 1 calc R U . . .
H22B H 0.879034 0.134787 0.772362 0.035 Uiso 1 1 calc R U . . .
H22C H 0.802296 0.237008 0.718384 0.035 Uiso 1 1 calc R U . . .
C23 C 0.7481(4) 0.0010(5) 0.6580(4) 0.0248(10) Uani 1 1 d . . . . .
H23A H 0.692868 0.051540 0.666196 0.037 Uiso 1 1 calc R U . . .
H23B H 0.776710 -0.047257 0.712737 0.037 Uiso 1 1 calc R U . . .
H23C H 0.724925 -0.057728 0.607781 0.037 Uiso 1 1 calc R U . . .
C24 C 0.9167(4) 0.0138(5) 0.6316(3) 0.0237(10) Uani 1 1 d . . . . .
H24A H 0.897158 -0.051786 0.585449 0.036 Uiso 1 1 calc R U . . .
H24B H 0.946538 -0.026249 0.689492 0.036 Uiso 1 1 calc R U . . .
H24C H 0.964256 0.070966 0.615765 0.036 Uiso 1 1 calc R U . . .
C101 C 0.8570(4) 0.3177(4) 0.5359(4) 0.0184(9) Uani 1 1 d . . . . .
H10A H 0.924884 0.289785 0.564215 0.022 Uiso 1 1 calc R U . . .
H10B H 0.853388 0.342982 0.473434 0.022 Uiso 1 1 calc R U . . .
C102 C 0.8328(3) 0.4300(4) 0.5860(3) 0.0177(9) Uani 1 1 d . . . . .
C103 C 0.9008(4) 0.5265(4) 0.6162(3) 0.0214(9) Uani 1 1 d . . . . .
H103 H 0.964804 0.521709 0.607465 0.026 Uiso 1 1 calc R U . . .
C104 C 0.8727(4) 0.6301(5) 0.6594(3) 0.0237(10) Uani 1 1 d . . . . .
H104 H 0.917861 0.697070 0.680482 0.028 Uiso 1 1 calc R U . . .
C105 C 0.7793(4) 0.6361(5) 0.6718(3) 0.0228(10) Uani 1 1 d . . . . .
H105 H 0.760750 0.706812 0.701711 0.027 Uiso 1 1 calc R U . . .
C106 C 0.7127(3) 0.5395(4) 0.6408(3) 0.0176(9) Uani 1 1 d . . . . .
C107 C 0.6117(4) 0.5307(5) 0.6492(3) 0.0212(9) Uani 1 1 d . . . . .
C108 C 0.5741(4) 0.6172(5) 0.7005(3) 0.0227(10) Uani 1 1 d . . . . .
H108 H 0.612215 0.687423 0.728254 0.027 Uiso 1 1 calc R U . . .
C109 C 0.4799(4) 0.5982(5) 0.7100(4) 0.0288(11) Uani 1 1 d . . . . .
H109 H 0.454000 0.655487 0.745389 0.035 Uiso 1 1 calc R U . . .
C110 C 0.4232(4) 0.4972(5) 0.6686(4) 0.0297(11) Uani 1 1 d . . . . .
H110 H 0.358971 0.485315 0.675582 0.036 Uiso 1 1 calc R U . . .
C111 C 0.4615(4) 0.4127(5) 0.6164(4) 0.0257(10) Uani 1 1 d . . . . .
H111 H 0.421903 0.344858 0.586580 0.031 Uiso 1 1 calc R U . . .
C112 C 0.5573(4) 0.4267(4) 0.6076(3) 0.0201(9) Uani 1 1 d . . . . .
B1 B 0.8627(4) 0.8335(5) 0.8861(4) 0.0219(11) Uani 1 1 d . . . . .
F11 F 0.8693(3) 0.9629(3) 0.9046(2) 0.0327(7) Uani 1 1 d . . . . .
F12 F 0.7642(2) 0.8003(3) 0.8485(2) 0.0292(7) Uani 1 1 d . . . . .
F13 F 0.9169(3) 0.8072(3) 0.8246(2) 0.0283(7) Uani 1 1 d . . . . .
F14 F 0.9008(3) 0.7638(3) 0.9639(2) 0.0337(7) Uani 1 1 d . . . . .

loop_
_atom_site_aniso_label
_atom_site_aniso_U_11
_atom_site_aniso_U_22
_atom_site_aniso_U_33
_atom_site_aniso_U_23
_atom_site_aniso_U_13
_atom_site_aniso_U_12
Pt1 0.01319(14) 0.01823(14) 0.01520(15) 0.00078(6) 0.00147(9) 0.00047(6)
P1 0.0161(6) 0.0171(5) 0.0138(6) -0.0006(4) 0.0029(5) 0.0001(4)
O1 0.023(2) 0.0318(19) 0.045(2) -0.0099(18) 0.0033(17) -0.0126(16)
N1 0.0171(19) 0.0202(17) 0.0100(16) 0.0006(14) 0.0008(14) 0.0038(14)
C1 0.023(3) 0.027(3) 0.031(3) 0.002(2) 0.005(2) 0.005(2)
C11 0.021(2) 0.023(2) 0.017(2) -0.0010(18) -0.0002(18) -0.0001(18)
C12 0.021(3) 0.034(2) 0.016(2) 0.0022(19) 0.001(2) 0.004(2)
C13 0.027(3) 0.025(2) 0.028(3) -0.007(2) 0.001(2) -0.002(2)
C14 0.024(3) 0.038(3) 0.022(3) -0.002(2) 0.006(2) 0.004(2)
C21 0.022(2) 0.021(2) 0.016(2) 0.0029(17) 0.0017(18) -0.0020(18)
C22 0.022(3) 0.027(2) 0.018(3) 0.0050(18) 0.000(2) 0.0019(19)
C23 0.025(3) 0.025(2) 0.023(2) 0.003(2) 0.006(2) -0.002(2)
C24 0.021(2) 0.026(2) 0.021(2) 0.0046(19) 0.0000(19) 0.0043(19)
C101 0.014(2) 0.021(2) 0.021(2) -0.0003(17) 0.0057(19) -0.0024(16)
C102 0.018(2) 0.017(2) 0.017(2) 0.0012(17) 0.0028(17) 0.0007(16)
C103 0.024(2) 0.020(2) 0.019(2) 0.0036(18) 0.0045(19) -0.0034(18)
C104 0.028(3) 0.023(2) 0.019(2) -0.0030(18) 0.003(2) -0.0030(19)
C105 0.026(3) 0.024(2) 0.015(2) -0.0025(18) -0.0010(19) 0.0003(19)
C106 0.020(2) 0.0182(19) 0.0115(19) -0.0001(16) -0.0007(17) 0.0037(17)
C107 0.022(2) 0.024(2) 0.016(2) 0.0054(18) 0.0005(18) 0.0083(18)
C108 0.022(2) 0.026(2) 0.018(2) -0.0004(18) 0.0001(19) 0.0047(19)
C109 0.028(3) 0.033(3) 0.025(2) -0.003(2) 0.006(2) 0.011(2)
C110 0.021(2) 0.036(3) 0.034(3) -0.002(2) 0.011(2) 0.003(2)
C111 0.024(2) 0.027(2) 0.026(2) 0.001(2) 0.006(2) 0.004(2)
C112 0.022(2) 0.021(2) 0.017(2) 0.0010(17) 0.0052(18) 0.0056(18)
B1 0.022(3) 0.021(2) 0.019(3) -0.002(2) 0.000(2) -0.004(2)
F11 0.046(2) 0.0238(15) 0.0294(17) -0.0062(13) 0.0123(15) -0.0056(13)
F12 0.0229(17) 0.0309(17) 0.0316(19) 0.0006(11) 0.0032(14) -0.0027(11)
F13 0.0237(17) 0.0374(18) 0.0227(17) -0.0079(11) 0.0040(13) 0.0010(11)
F14 0.0361(19) 0.0371(17) 0.0226(16) 0.0079(14) -0.0022(14) 0.0016(15)

loop_
_atom_type_symbol
_atom_type_description
_atom_type_scat_dispersion_real
_atom_type_scat_dispersion_imag
_atom_type_scat_source
C C 0.0181 0.0091 'International Tables Vol C Tables 4.2.6.8 and 6.1.1.4'
H H 0.0000 0.0000 'International Tables Vol C Tables 4.2.6.8 and 6.1.1.4'
B B 0.0090 0.0039 'International Tables Vol C Tables 4.2.6.8 and 6.1.1.4'
F F 0.0727 0.0534 'International Tables Vol C Tables 4.2.6.8 and 6.1.1.4'
N N 0.0311 0.0180 'International Tables Vol C Tables 4.2.6.8 and 6.1.1.4'
O O 0.0492 0.0322 'International Tables Vol C Tables 4.2.6.8 and 6.1.1.4'
P P 0.2955 0.4335 'International Tables Vol C Tables 4.2.6.8 and 6.1.1.4'
Pt Pt -4.5932 6.9264 'International Tables Vol C Tables 4.2.6.8 and 6.1.1.4'

loop_
_geom_angle_atom_site_label_1
_geom_angle_atom_site_label_2
_geom_angle_atom_site_label_3
_geom_angle
_geom_angle_site_symmetry_1
_geom_angle_site_symmetry_3
_geom_angle_publ_flag
C1 Pt1 N1 172.9(2) . . ?
C1 Pt1 C112 95.5(2) . . ?
N1 Pt1 C112 81.18(18) . . ?
C1 Pt1 P1 101.51(17) . . ?
N1 Pt1 P1 82.80(11) . . ?
C112 Pt1 P1 161.09(14) . . ?
C101 P1 C11 105.5(2) . . ?
C101 P1 C21 106.5(2) . . ?
C11 P1 C21 114.1(2) . . ?
C101 P1 Pt1 98.61(16) . . ?
C11 P1 Pt1 120.59(16) . . ?
C21 P1 Pt1 109.29(16) . . ?
C102 N1 C106 120.7(4) . . ?
C102 N1 Pt1 123.5(3) . . ?
C106 N1 Pt1 115.8(3) . . ?
O1 C1 Pt1 174.4(5) . . ?
C13 C11 C12 107.9(4) . . ?
C13 C11 C14 109.8(4) . . ?
C12 C11 C14 110.1(4) . . ?
C13 C11 P1 110.4(3) . . ?
C12 C11 P1 106.1(3) . . ?
C14 C11 P1 112.5(3) . . ?
C11 C12 H12A 109.5 . . ?
C11 C12 H12B 109.5 . . ?
H12A C12 H12B 109.5 . . ?
C11 C12 H12C 109.5 . . ?
H12A C12 H12C 109.5 . . ?
H12B C12 H12C 109.5 . . ?
C11 C13 H13A 109.5 . . ?
C11 C13 H13B 109.5 . . ?
H13A C13 H13B 109.5 . . ?
C11 C13 H13C 109.5 . . ?
H13A C13 H13C 109.5 . . ?
H13B C13 H13C 109.5 . . ?
C11 C14 H14A 109.5 . . ?
C11 C14 H14B 109.5 . . ?
H14A C14 H14B 109.5 . . ?
C11 C14 H14C 109.5 . . ?
H14A C14 H14C 109.5 . . ?
H14B C14 H14C 109.5 . . ?
C22 C21 C24 108.0(4) . . ?
C22 C21 C23 107.8(4) . . ?
C24 C21 C23 110.5(4) . . ?
C22 C21 P1 107.4(3) . . ?
C24 C21 P1 112.9(3) . . ?
C23 C21 P1 110.1(3) . . ?
C21 C22 H22A 109.5 . . ?
C21 C22 H22B 109.5 . . ?
H22A C22 H22B 109.5 . . ?
C21 C22 H22C 109.5 . . ?
H22A C22 H22C 109.5 . . ?
H22B C22 H22C 109.5 . . ?
C21 C23 H23A 109.5 . . ?
C21 C23 H23B 109.5 . . ?
H23A C23 H23B 109.5 . . ?
C21 C23 H23C 109.5 . . ?
H23A C23 H23C 109.5 . . ?
H23B C23 H23C 109.5 . . ?
C21 C24 H24A 109.5 . . ?
C21 C24 H24B 109.5 . . ?
H24A C24 H24B 109.5 . . ?
C21 C24 H24C 109.5 . . ?
H24A C24 H24C 109.5 . . ?
H24B C24 H24C 109.5 . . ?
C102 C101 P1 111.5(3) . . ?
C102 C101 H10A 109.3 . . ?
P1 C101 H10A 109.3 . . ?
C102 C101 H10B 109.3 . . ?
P1 C101 H10B 109.3 . . ?
H10A C101 H10B 108.0 . . ?
N1 C102 C103 121.1(4) . . ?
N1 C102 C101 117.6(4) . . ?
C103 C102 C101 121.2(4) . . ?
C104 C103 C102 118.4(5) . . ?
C104 C103 H103 120.8 . . ?
C102 C103 H103 120.8 . . ?
C105 C104 C103 120.2(5) . . ?
C105 C104 H104 119.9 . . ?
C103 C104 H104 119.9 . . ?
C104 C105 C106 120.4(5) . . ?
C104 C105 H105 119.8 . . ?
C106 C105 H105 119.8 . . ?
C105 C106 N1 119.1(4) . . ?
C105 C106 C107 127.2(4) . . ?
N1 C106 C107 113.7(4) . . ?
C112 C107 C108 121.8(5) . . ?
C112 C107 C106 116.1(4) . . ?
C108 C107 C106 122.0(5) . . ?
C109 C108 C107 118.7(5) . . ?
C109 C108 H108 120.6 . . ?
C107 C108 H108 120.6 . . ?
C110 C109 C108 121.0(5) . . ?
C110 C109 H109 119.5 . . ?
C108 C109 H109 119.5 . . ?
C109 C110 C111 119.4(5) . . ?
C109 C110 H110 120.3 . . ?
C111 C110 H110 120.3 . . ?
C110 C111 C112 121.1(5) . . ?
C110 C111 H111 119.5 . . ?
C112 C111 H111 119.5 . . ?
C107 C112 C111 117.8(4) . . ?
C107 C112 Pt1 113.0(4) . . ?
C111 C112 Pt1 128.6(4) . . ?
F11 B1 F14 110.4(4) . . ?
F11 B1 F13 108.4(4) . . ?
F14 B1 F13 109.0(5) . . ?
F11 B1 F12 109.6(5) . . ?
F14 B1 F12 110.1(4) . . ?
F13 B1 F12 109.2(4) . . ?

loop_
_geom_bond_atom_site_label_1
_geom_bond_atom_site_label_2
_geom_bond_distance
_geom_bond_site_symmetry_2
_geom_bond_publ_flag
Pt1 C1 1.872(6) . ?
Pt1 N1 2.016(4) . ?
Pt1 C112 2.045(5) . ?
Pt1 P1 2.3427(12) . ?
P1 C101 1.838(5) . ?
P1 C11 1.855(5) . ?
P1 C21 1.868(5) . ?
O1 C1 1.117(7) . ?
N1 C102 1.358(6) . ?
N1 C106 1.385(6) . ?
C11 C13 1.530(7) . ?
C11 C12 1.533(7) . ?
C11 C14 1.536(7) . ?
C12 H12A 0.9800 . ?
C12 H12B 0.9800 . ?
C12 H12C 0.9800 . ?
C13 H13A 0.9800 . ?
C13 H13B 0.9800 . ?
C13 H13C 0.9800 . ?
C14 H14A 0.9800 . ?
C14 H14B 0.9800 . ?
C14 H14C 0.9800 . ?
C21 C22 1.528(7) . ?
C21 C24 1.533(7) . ?
C21 C23 1.538(7) . ?
C22 H22A 0.9800 . ?
C22 H22B 0.9800 . ?
C22 H22C 0.9800 . ?
C23 H23A 0.9800 . ?
C23 H23B 0.9800 . ?
C23 H23C 0.9800 . ?
C24 H24A 0.9800 . ?
C24 H24B 0.9800 . ?
C24 H24C 0.9800 . ?
C101 C102 1.502(6) . ?
C101 H10A 0.9900 . ?
C101 H10B 0.9900 . ?
C102 C103 1.394(6) . ?
C103 C104 1.391(7) . ?
C103 H103 0.9500 . ?
C104 C105 1.384(7) . ?
C104 H104 0.9500 . ?
C105 C106 1.384(7) . ?
C105 H105 0.9500 . ?
C106 C107 1.469(7) . ?
C107 C112 1.396(7) . ?
C107 C108 1.401(7) . ?
C108 C109 1.392(8) . ?
C108 H108 0.9500 . ?
C109 C110 1.384(8) . ?
C109 H109 0.9500 . ?
C110 C111 1.402(7) . ?
C110 H110 0.9500 . ?
C111 C112 1.403(7) . ?
C111 H111 0.9500 . ?
B1 F11 1.392(6) . ?
B1 F14 1.393(7) . ?
B1 F13 1.395(7) . ?
B1 F12 1.406(7) . ?

loop_
_geom_torsion_atom_site_label_1
_geom_torsion_atom_site_label_2
_geom_torsion_atom_site_label_3
_geom_torsion_atom_site_label_4
_geom_torsion
_geom_torsion_site_symmetry_1
_geom_torsion_site_symmetry_2
_geom_torsion_site_symmetry_3
_geom_torsion_site_symmetry_4
_geom_torsion_publ_flag
C101 P1 C11 C13 166.8(3) . . . . ?
C21 P1 C11 C13 50.2(4) . . . . ?
Pt1 P1 C11 C13 -83.0(4) . . . . ?
C101 P1 C11 C12 -76.6(4) . . . . ?
C21 P1 C11 C12 166.8(3) . . . . ?
Pt1 P1 C11 C12 33.6(4) . . . . ?
C101 P1 C11 C14 43.8(4) . . . . ?
C21 P1 C11 C14 -72.8(4) . . . . ?
Pt1 P1 C11 C14 154.0(3) . . . . ?
C101 P1 C21 C22 46.4(4) . . . . ?
C11 P1 C21 C22 162.5(3) . . . . ?
Pt1 P1 C21 C22 -59.2(4) . . . . ?
C101 P1 C21 C24 -72.4(4) . . . . ?
C11 P1 C21 C24 43.6(4) . . . . ?
Pt1 P1 C21 C24 -178.0(3) . . . . ?
C101 P1 C21 C23 163.5(3) . . . . ?
C11 P1 C21 C23 -80.5(4) . . . . ?
Pt1 P1 C21 C23 57.9(4) . . . . ?
C11 P1 C101 C102 149.7(3) . . . . ?
C21 P1 C101 C102 -88.7(4) . . . . ?
Pt1 P1 C101 C102 24.5(4) . . . . ?
C106 N1 C102 C103 0.4(6) . . . . ?
Pt1 N1 C102 C103 179.5(3) . . . . ?
C106 N1 C102 C101 -177.4(4) . . . . ?
Pt1 N1 C102 C101 1.7(6) . . . . ?
P1 C101 C102 N1 -19.9(5) . . . . ?
P1 C101 C102 C103 162.3(4) . . . . ?
N1 C102 C103 C104 0.0(7) . . . . ?
C101 C102 C103 C104 177.7(4) . . . . ?
C102 C103 C104 C105 0.0(7) . . . . ?
C103 C104 C105 C106 -0.4(7) . . . . ?
C104 C105 C106 N1 0.8(7) . . . . ?
C104 C105 C106 C107 179.4(5) . . . . ?
C102 N1 C106 C105 -0.8(6) . . . . ?
Pt1 N1 C106 C105 -180.0(3) . . . . ?
C102 N1 C106 C107 -179.6(4) . . . . ?
Pt1 N1 C106 C107 1.2(5) . . . . ?
C105 C106 C107 C112 176.5(5) . . . . ?
N1 C106 C107 C112 -4.9(6) . . . . ?
C105 C106 C107 C108 -7.4(8) . . . . ?
N1 C106 C107 C108 171.3(4) . . . . ?
C112 C107 C108 C109 0.0(7) . . . . ?
C106 C107 C108 C109 -175.9(4) . . . . ?
C107 C108 C109 C110 -1.0(8) . . . . ?
C108 C109 C110 C111 0.1(8) . . . . ?
C109 C110 C111 C112 1.9(8) . . . . ?
C108 C107 C112 C111 1.8(7) . . . . ?
C106 C107 C112 C111 178.0(4) . . . . ?
C108 C107 C112 Pt1 -170.1(4) . . . . ?
C106 C107 C112 Pt1 6.1(5) . . . . ?
C110 C111 C112 C107 -2.8(7) . . . . ?
C110 C111 C112 Pt1 167.7(4) . . . . ?
